data_7061449
loop_
_publ_author_name
'Terrero, R.'
'Avila, Y.'
'Mojica, R.'
'Cano, A.'
'Gonzalez, M.'
'Avila, M.'
'Reguera, E.'

_publ_section_title
;
 Thermally induced spin-crossover in the Fe(3-ethynylpyridine)2[M(CN)4]
 series with M = Ni, Pd, and Pt. The role of the electron density found at
 the CN 5\s orbital
;
_journal_issue 20
_journal_name_full 'New Journal of Chemistry'
_journal_page_first 9618
_journal_page_last 9628
_journal_paper_doi 10.1039/D2NJ01214F
_journal_volume 46
_journal_year 2022
_chemical_formula_moiety 'C18 H10 Fe N6 Ni'
_chemical_formula_sum 'C18 H10 Fe N6 Ni'
_chemical_formula_weight 424.86
_chemical_name_common Fe(3Ethynil)2[Ni(CN)4]
_space_group_IT_number 18
_space_group_name_Hall 'P 2 2ab'
_space_group_name_H-M_alt 'P 21 21 2'
_symmetry_cell_setting orthorhombic
_symmetry_Int_Tables_number 18
_symmetry_space_group_name_Hall 'P 2 2ab'
_symmetry_space_group_name_H-M 'P 21 21 2'
_audit_block_doi 10.5517/ccdc.csd.cc2bb1tk
_audit_update_record
;
2022-04-04 deposited with the CCDC.	2022-04-18 downloaded from the CCDC.
;
_cell_angle_alpha 90
_cell_angle_beta 90
_cell_angle_gamma 90
_cell_formula_units_Z 2
_cell_length_a 17.604(5)
_cell_length_b 7.008(3)
_cell_length_c 7.319(1)
_cell_measurement_reflns_used 79
_cell_measurement_temperature 298
_cell_volume 902.9(5)
_computing_cell_refinement 'FULLPROF (Carvajal, 2013)'
_computing_data_collection 'D8 ADVANCE BRUKER'
_computing_data_reduction 'FULLPROF (Carvajal, 2013)'
_computing_molecular_graphics 'DIAMOND (Branderbug, 2006)'
_computing_publication_material 'PLATON (Spek, 2003)'
_computing_structure_refinement 'FULLPROF (Carvajal, 2013)'
_computing_structure_solution
;
SHELXS-97 (Sheldrick, 2008) and EXPO2013 (Altomare et al., 2013)
;
_diffrn_ambient_temperature 298
_diffrn_measurement_device_type 'D8 Advanced'
_diffrn_measurement_method 'Bragg Brentano'
_diffrn_radiation_source Cooper
_diffrn_radiation_type 'Cu K\a'
_diffrn_radiation_wavelength 1.54175
_diffrn_reflns_number 179
_exptl_absorpt_coefficient_mu 7.846
_exptl_absorpt_correction_type none
_exptl_crystal_colour colorless
_exptl_crystal_density_diffrn 1.563
_exptl_crystal_description powder
_exptl_crystal_F_000 428
_pd_meas_2theta_range_inc 0.010591
_pd_meas_2theta_range_max 60.000961
_pd_meas_2theta_range_min 6.063543
_pd_meas_number_of_points 5094
_pd_proc_info_excluded_regions 0
_pd_proc_ls_background_function
;
Linear interpolation between a set background points with refinable heights
;
_pd_proc_ls_pref_orient_corr 'March-Dollase Multiaxial function'
_pd_proc_ls_profile_function Pseudo-Voigt
_pd_proc_ls_prof_R_factor 3.4458
_pd_proc_ls_prof_wR_expected 2.7416
_pd_proc_ls_prof_wR_factor 4.6089
_refine_ls_goodness_of_fit_all 1.71
_refine_ls_number_constraints 0
_refine_ls_number_parameters 63
_refine_ls_number_reflns 456
_refine_ls_number_restraints 0
_refine_ls_R_factor_gt 0.1014
_refine_ls_R_I_factor 5.5217
_refine_ls_shift/su_max 0
_refine_ls_wR_factor_ref 0.2028
_reflns_number_gt 235
_reflns_number_total 217
_cod_data_source_file d2nj01214f2.cif
_cod_data_source_block new
_cod_depositor_comments 'Adding full bibliography for 7061449--7061450.cif.'
_cod_database_code 7061449

loop_
_space_group_symop_id
_space_group_symop_operation_xyz
1 x,y,z
2 -x,-y,z
3 1/2+x,1/2-y,-z
4 1/2-x,1/2+y,-z

loop_
_atom_site_label
_atom_site_type_symbol
_atom_site_thermal_displace_type
_atom_site_fract_x
_atom_site_fract_y
_atom_site_fract_z
_atom_site_occupancy
_atom_site_U_iso_or_equiv
_atom_site_calc_flag
_atom_site_refinement_flags
_atom_site_disorder_assembly
_atom_site_disorder_group
Ni Ni Uiso 0.00000 0.00000 0.77414(3) 1.000 0.0305 . . . .
Fe Fe Uiso 0.00000 0.50000 0.24380(3) 1.000 0.0253 . . . .
N1 N Uiso 0.02433(5) 0.27941(3) 0.47196(6) 1.000 0.0349 . . . .
N2 N Uiso 0.01691(5) 0.29810(3) 1.06728(5) 1.000 0.0349 . . . .
N3 N Uiso 0.12381(7) 0.58130(13) 0.25400(8) 1.000 0.0377 . . . .
C1 C Uiso 0.02138(7) 0.18518(3) 0.59936(7) 1.000 0.0349 . . . .
C2 C Uiso 0.01475(7) 0.19849(3) 0.94176(8) 1.000 0.0349 . . . .
C3 C Uiso 0.18180(5) 0.44805(3) 0.25110(6) 1.000 0.0444 . . . .
C4 C Uiso 0.25646(6) 0.50926(3) 0.24690(8) 1.000 0.0444 . . . .
C5 C Uiso 0.27227(5) 0.70267(3) 0.24565(4) 1.000 0.0444 . . . .
C6 C Uiso 0.21428(5) 0.83592(4) 0.24841(6) 1.000 0.0444 . . . .
C7 C Uiso 0.13959(4) 0.77489(3) 0.25275(3) 1.000 0.0444 . . . .
C8 C Uiso 0.31716(4) 0.37350(3) 0.24386(3) 1.000 0.0444 . . . .
C9 C Uiso 0.36841(3) 0.25861(2) 0.24129(3) 1.000 0.0444 . . . .
H1 H Uiso 0.16752 0.32026 0.25251 1.000 0.0444 . . . .
H2 H Uiso 0.32132 0.74134 0.24119 1.000 0.0444 . . . .
H3 H Uiso 0.22761 0.96305 0.24693 1.000 0.0444 . . . .
H4 H Uiso 0.09988 0.86036 0.25529 1.000 0.0444 . . . .
H5 H Uiso 0.40726 0.17279 0.23866 1.000 0.0444 . . . .

loop_
_atom_type_symbol
_atom_type_scat_Cromer_Mann_a1
_atom_type_scat_Cromer_Mann_b1
_atom_type_scat_Cromer_Mann_a2
_atom_type_scat_Cromer_Mann_b2
_atom_type_scat_Cromer_Mann_a3
_atom_type_scat_Cromer_Mann_b3
_atom_type_scat_Cromer_Mann_a4
_atom_type_scat_Cromer_Mann_b4
_atom_type_scat_Cromer_Mann_c
_atom_type_scat_dispersion_real
_atom_type_scat_dispersion_imag
_atom_type_scat_source
fe 11.76950 4.76110 7.35730 0.30720 3.52220 15.35350 2.30450 76.88050 1.03690 -1.17900 3.20400 International_Tables_for_Crystallography_Vol.C(1991)_Tables_6.1.1.4_and_6.1.1.5
c 2.31000 20.84390 1.02000 10.20750 1.58860 0.56870 0.86500 51.65120 0.21560 0.01700 0.00900 International_Tables_for_Crystallography_Vol.C(1991)_Tables_6.1.1.4_and_6.1.1.5
n 12.21260 0.00570 3.13220 9.89330 2.01250 28.99750 1.16630 0.58260 -11.52900 0.02900 0.01800 International_Tables_for_Crystallography_Vol.C(1991)_Tables_6.1.1.4_and_6.1.1.5
o 3.04850 13.27710 2.28680 5.70110 1.54630 0.32390 0.86700 32.90890 0.25080 0.04700 0.03200 International_Tables_for_Crystallography_Vol.C(1991)_Tables_6.1.1.4_and_6.1.1.5
cu 13.33800 3.58280 7.16760 0.24700 5.61580 11.39660 1.67350 64.81260 1.19100 -2.01900 0.58900 International_Tables_for_Crystallography_Vol.C(1991)_Tables_6.1.1.4_and_6.1.1.5

loop_
_geom_angle_atom_site_label_1
_geom_angle_atom_site_label_2
_geom_angle_atom_site_label_3
_geom_angle
_geom_angle_site_symmetry_1
_geom_angle_site_symmetry_2
_geom_angle_site_symmetry_3
_geom_angle_publ_flag
C1 Ni C2 84.51(1) . . . yes
C1 Ni C1 93.13(1) . . 2_555 yes
C1 Ni C2 175.15(1) . . 2_555 yes
C1 Ni C2 175.15(1) 2_555 . . yes
C2 Ni C2 98.15(1) . . 2_555 yes
C1 Ni C2 84.51(1) 2_555 . 2_555 yes
N1 Fe N3 88.05(1) . . . yes
N1 Fe N2 87.99(1) . . 1_554 yes
N1 Fe N2 174.92(1) . . 2_564 yes
N1 Fe N1 87.70(1) . . 2_565 yes
N1 Fe N3 89.21(1) . . 2_565 yes
N2 Fe N3 93.33(1) 1_554 . . yes
N2 Fe N3 89.20(1) 2_564 . . yes
N1 Fe N3 89.21(1) 2_565 . . yes
N3 Fe N3 176.20(1) . . 2_565 yes
N2 Fe N2 96.43(1) 1_554 . 2_564 yes
N1 Fe N2 174.92(1) 2_565 . 1_554 yes
N2 Fe N3 89.20(1) 1_554 . 2_565 yes
N1 Fe N2 87.99(1) 2_565 . 2_564 yes
N2 Fe N3 93.33(1) 2_564 . 2_565 yes
N1 Fe N3 88.05(1) 2_565 . 2_565 yes
Fe N1 C1 164.79(1) . . . yes
Fe N2 C2 165.11(1) 1_556 . . yes
Fe N3 C3 122.84(2) . . . yes
Fe N3 C7 116.19(1) . . . yes
C3 N3 C7 120.87(1) . . . yes
Ni C1 N1 166.49(1) . . . yes
Ni C2 N2 167.16(1) . . . yes
N3 C3 C4 119.49(1) . . . yes
C3 C4 C5 119.68(1) . . . no
C3 C4 C8 120.26(1) . . . no
C5 C4 C8 120.06(1) . . . no
C4 C5 C6 120.84(1) . . . no
C5 C6 C7 119.54(1) . . . no
N3 C7 C6 119.59(1) . . . yes
C4 C8 C9 179.94(1) . . . no
N3 C3 H1 117.00 . . . no
C4 C3 H1 124.00 . . . no
C4 C5 H2 120.00 . . . no
C6 C5 H2 120.00 . . . no
C5 C6 H3 118.00 . . . no
C7 C6 H3 123.00 . . . no
N3 C7 H4 120.00 . . . no
C6 C7 H4 120.00 . . . no
C8 C9 H5 180.00 . . . no

loop_
_geom_bond_atom_site_label_1
_geom_bond_atom_site_label_2
_geom_bond_distance
_geom_bond_site_symmetry_1
_geom_bond_site_symmetry_2
_geom_bond_publ_flag
Ni C1 1.8607(3) . . yes
Ni C2 1.8728(3) . . yes
Ni C1 1.8607(3) . 2_555 yes
Ni C2 1.8728(3) . 2_555 yes
Fe N1 2.3156(3) . . yes
Fe N3 2.2540(10) . . yes
Fe N2 1.9390(3) . 1_554 yes
Fe N2 1.9390(3) . 2_564 yes
Fe N1 2.3156(3) . 2_565 yes
Fe N3 2.2540(10) . 2_565 yes
N1 C1 1.1438(2) . . yes
N2 C2 1.1544(2) . . yes
N3 C3 1.3837(2) . . yes
N3 C7 1.3848(2) . . yes
C3 C4 1.3829(2) . . no
C4 C5 1.3837(2) . . no
C4 C8 1.4309(2) . . no
C5 C6 1.3837(2) . . no
C6 C7 1.3830(2) . . no
C8 C9 1.2094(2) . . no
C3 H1 0.9300 . . no
C5 H2 0.9100 . . no
C6 H3 0.9200 . . no
C7 H4 0.9200 . . no
C9 H5 0.9100 . . no

loop_
_refine_ls_extinction_coef
?
